data_7234785
loop_
_publ_author_name
'J. M. Bermudez-Garcia'
'M. Sanchez-Andujar'
'S. Yanez-Vilar'
'S. Castro-Garcia'
'R. Artiaga'
'J. Lopez-Beceiro'
'L. Botana'
'A. Alegria'
'M. A. Senaris-Rodriguez'

_publ_section_title
;
 Multiple phase and dielectric transitions on a novel multi-sensitive
 [TPrA][M(dca)3] (M: Fe2+, Co2+ and Ni2+) hybrid inorganic-organic
 perovskite family
;
_journal_name_full 'Journal of Materials Chemistry C'
_journal_page_first 4889
_journal_page_last 4898
_journal_paper_doi 10.1039/C6TC00723F
_journal_volume 4
_journal_year 2016
_chemical_formula_sum 'C18 H28 N10 Ni'
_chemical_formula_weight 443
_space_group_IT_number 52
_space_group_name_Hall '-P 2a 2bc'
_space_group_name_H-M_alt 'P n n a'
_symmetry_cell_setting orthorhombic
_symmetry_space_group_name_H-M 'P n n a'
_atom_sites_solution_hydrogens geom
_atom_sites_solution_primary direct
_atom_sites_solution_secondary difmap
_cell_angle_alpha 90.00
_cell_angle_beta 90.00
_cell_angle_gamma 90.00
_cell_formula_units_Z 16
_cell_length_a 17.1299(5)
_cell_length_b 22.9364(6)
_cell_length_c 22.6975(6)
_cell_measurement_temperature 300(2)
_cell_volume 8917.8(4)
_computing_cell_refinement 'Bruker SAINT'
_computing_data_collection 'Bruker APEX2'
_computing_data_reduction 'Bruker SAINT'
_computing_molecular_graphics 'Bruker SHELXTL'
_computing_publication_material 'Bruker SHELXTL'
_computing_structure_refinement 'SHELXL-2013 (Sheldrick 2013)'
_computing_structure_solution 'SHELXS-97 (Sheldrick 2008)'
_diffrn_ambient_temperature 300(2)
_diffrn_measured_fraction_theta_full 1.000
_diffrn_measured_fraction_theta_max 1.000
_diffrn_measurement_device_type 'Bruker APEX-II CCD'
_diffrn_measurement_method '\f and \w scans'
_diffrn_radiation_monochromator graphite
_diffrn_radiation_source 'fine-focus sealed tube'
_diffrn_radiation_type MoK\a
_diffrn_radiation_wavelength 0.71073
_diffrn_reflns_av_R_equivalents 0.1158
_diffrn_reflns_av_sigmaI/netI 0.0572
_diffrn_reflns_limit_h_max 19
_diffrn_reflns_limit_h_min -19
_diffrn_reflns_limit_k_max 26
_diffrn_reflns_limit_k_min -26
_diffrn_reflns_limit_l_max 26
_diffrn_reflns_limit_l_min -26
_diffrn_reflns_number 84174
_diffrn_reflns_theta_full 24.41
_diffrn_reflns_theta_max 24.41
_diffrn_reflns_theta_min 1.49
_exptl_absorpt_coefficient_mu 0.895
_exptl_absorpt_correction_T_max 0.8205
_exptl_absorpt_correction_T_min 0.7750
_exptl_absorpt_correction_type multi-scan
_exptl_absorpt_process_details
;
SADABS Version 2008/1 (Sheldrick, Bruker AXS Inc.)
;
_exptl_crystal_colour blue
_exptl_crystal_density_diffrn 1.320
_exptl_crystal_density_method 'not measured'
_exptl_crystal_description prism
_exptl_crystal_F_000 3576
_exptl_crystal_size_max 0.30
_exptl_crystal_size_mid 0.27
_exptl_crystal_size_min 0.23
_refine_diff_density_max 0.749
_refine_diff_density_min -0.921
_refine_diff_density_rms 0.145
_refine_ls_extinction_method none
_refine_ls_goodness_of_fit_ref 1.042
_refine_ls_hydrogen_treatment mixed
_refine_ls_matrix_type full
_refine_ls_number_parameters 579
_refine_ls_number_reflns 7354
_refine_ls_number_restraints 0
_refine_ls_restrained_S_all 1.042
_refine_ls_R_factor_all 0.1075
_refine_ls_R_factor_gt 0.0671
_refine_ls_shift/su_max 0.044
_refine_ls_shift/su_mean 0.002
_refine_ls_structure_factor_coef Fsqd
_refine_ls_weighting_details 'calc w=1/[\s^2^(Fo^2^)+(0.1249P)^2^+16.5030P] where P=(Fo^2^+2Fc^2^)/3'
_refine_ls_weighting_scheme calc
_refine_ls_wR_factor_gt 0.1814
_refine_ls_wR_factor_ref 0.2257
_reflns_number_gt 4881
_reflns_number_total 7354
_reflns_threshold_expression >2\s(I)
_cod_data_source_file c6tc00723f4.cif
_cod_data_source_block '[TPA][Ni(dca)3]300K'
_cod_original_sg_symbol_H-M Pnna
_cod_database_code 7234785

loop_
_symmetry_equiv_pos_as_xyz
'x, y, z'
'-x+1/2, -y, z'
'-x+1/2, y+1/2, -z+1/2'
'x, -y+1/2, -z+1/2'
'-x, -y, -z'
'x-1/2, y, -z'
'x-1/2, -y-1/2, z-1/2'
'-x, y-1/2, z-1/2'

loop_
_atom_site_label
_atom_site_type_symbol
_atom_site_fract_x
_atom_site_fract_y
_atom_site_fract_z
_atom_site_U_iso_or_equiv
_atom_site_adp_type
_atom_site_occupancy
_atom_site_symmetry_multiplicity
_atom_site_calc_flag
_atom_site_refinement_flags
_atom_site_disorder_assembly
_atom_site_disorder_group
C36 C 0.8185(5) 0.4996(7) 0.7441(4) 0.136(6) Uani 1 1 d . . .
N27 N 1.2697(11) 0.2811(10) 1.0501(8) 0.121(9) Uani 0.50 1 d P . .
C38 C 0.3129(7) 0.8811(5) 0.8414(5) 0.164(6) Uani 1 1 d . . .
H38A H 0.2874 0.9130 0.8609 0.246 Uiso 1 1 calc R . .
H38B H 0.3481 0.8961 0.8121 0.246 Uiso 1 1 calc R . .
H38C H 0.3416 0.8586 0.8697 0.246 Uiso 1 1 calc R . .
C41 C 0.7811(13) 0.4654(9) 0.4763(9) 0.087(6) Uani 0.50 1 d P . .
C37 C 0.8137(12) 0.4320(10) 0.4534(9) 0.098(6) Uani 0.50 1 d P . .
C37B C 0.8508(12) 0.4266(8) 0.4954(8) 0.087(6) Uani 0.50 1 d P . .
C45 C 0.8309(13) 0.5862(8) 0.5651(8) 0.089(6) Uani 0.50 1 d P . .
C43 C 0.7763(11) 0.5370(7) 0.5807(8) 0.069(5) Uani 0.50 1 d P . .
C44 C 0.7896(12) 0.4214(10) 0.9005(9) 0.119(8) Uani 0.55 1 d P . .
C10A C 0.8044(8) 0.4673(5) 0.9375(5) 0.134(5) Uani 1 1 d . . .
N26 N 0.7521(8) 0.4591(7) 0.7529(9) 0.143(9) Uani 0.50 1 d P . .
C2 C 0.2858(5) 0.7023(4) 0.2266(4) 0.089(3) Uani 1 1 d . . .
H2A H 0.3098 0.6837 0.2605 0.107 Uiso 1 1 calc R . .
H2B H 0.2512 0.6737 0.2091 0.107 Uiso 1 1 calc R . .
N27B N 1.2672(10) 0.2337(11) 1.0498(10) 0.136(11) Uani 0.50 1 d P . .
N28 N 1.2500 0.5000 0.7974(6) 0.233(12) Uani 1 2 d S . .
C41B C 0.8260(12) 0.4685(7) 0.5056(7) 0.062(4) Uani 0.50 1 d P . .
C54B C 0.7799(11) 0.5911(8) 0.5911(8) 0.080(5) Uani 0.50 1 d P . .
C43B C 0.8079(10) 0.5449(8) 0.5481(8) 0.064(4) Uani 0.50 1 d P . .
C44A C 0.8409(16) 0.4324(14) 0.9286(17) 0.168(15) Uani 0.45 1 d P . .
Ni1 Ni 1.02084(4) 0.25574(3) 0.99330(3) 0.0296(2) Uani 1 1 d . . .
Ni2 Ni 1.00265(3) 0.50585(3) 0.74328(3) 0.0292(2) Uani 1 1 d . . .
N3 N 1.0336(3) 0.1691(2) 0.9664(2) 0.0445(12) Uani 1 1 d . . .
N6 N 1.0345(3) 0.2842(2) 0.9068(2) 0.0426(11) Uani 1 1 d . . .
N4 N 1.0050(3) 0.2278(2) 1.0797(2) 0.0413(11) Uani 1 1 d . . .
N9 N 1.0091(3) 0.4193(2) 0.7709(2) 0.0408(11) Uani 1 1 d . . .
N5 N 0.9906(3) 0.6584(2) 0.9775(2) 0.0455(12) Uani 1 1 d . . .
N7 N 1.1221(3) 0.5101(3) 0.7515(2) 0.0567(15) Uani 1 1 d . . .
N10 N 0.9941(3) 0.5328(2) 0.8312(2) 0.0474(13) Uani 1 1 d . . .
C14 C 1.0233(3) 0.3747(2) 0.7906(2) 0.0368(13) Uani 1 1 d . . .
C13 C 1.0360(4) 0.3783(3) 0.5495(2) 0.0428(14) Uani 1 1 d . . .
C15 C 1.0070(3) 0.7077(2) 0.6249(3) 0.0368(13) Uani 1 1 d . . .
C16 C 1.0114(3) 0.6376(2) 0.6949(2) 0.0370(13) Uani 1 1 d . . .
N11 N 1.0031(3) 0.5920(2) 0.7147(2) 0.0462(12) Uani 1 1 d . . .
N100 N 1.0222(3) 0.6909(2) 0.6782(2) 0.0568(15) Uani 1 1 d . . .
N1 N 1.1413(3) 0.2599(2) 1.0073(2) 0.0519(14) Uani 1 1 d . . .
N23 N 1.0421(4) 0.3222(2) 0.8064(2) 0.0610(16) Uani 1 1 d . . .
C17 C 0.9931(4) 0.5495(2) 0.8783(3) 0.0459(15) Uani 1 1 d . . .
N2 N 0.9004(3) 0.2519(2) 0.9803(2) 0.0476(12) Uani 1 1 d . . .
N18 N 0.2371(4) 0.7500 0.7500 0.051(2) Uani 1 2 d S . .
N8 N 0.8801(3) 0.5016(2) 0.7389(2) 0.0538(14) Uani 1 1 d . . .
C35 C 1.0363(3) 0.3043(2) 0.8607(2) 0.0378(13) Uani 1 1 d . . .
N19 N 0.9905(5) 0.5620(2) 0.9333(3) 0.096(3) Uani 1 1 d . . .
C20 C 0.9915(4) 0.6144(3) 0.9544(2) 0.0440(14) Uani 1 1 d . . .
C21 C 1.0253(4) 0.4546(2) 0.6127(3) 0.0446(15) Uani 1 1 d . . .
N21 N 1.0430(4) 0.4331(2) 0.5615(2) 0.0716(19) Uani 1 1 d . . .
C23 C 0.1835(4) 0.7200(3) 0.7939(3) 0.0630(19) Uani 1 1 d . . .
H23A H 0.1507 0.7496 0.8118 0.076 Uiso 1 1 calc R . .
H23B H 0.1495 0.6939 0.7722 0.076 Uiso 1 1 calc R . .
C24 C 0.2897(4) 0.7928(4) 0.7798(3) 0.075(2) Uani 1 1 d . . .
H24A H 0.3245 0.8090 0.7503 0.090 Uiso 1 1 calc R . .
H24B H 0.3218 0.7716 0.8078 0.090 Uiso 1 1 calc R . .
C22 C 0.2211(5) 0.6857(4) 0.8425(4) 0.099(3) Uani 1 1 d . . .
H22A H 0.2562 0.6569 0.8259 0.119 Uiso 1 1 calc R . .
H22B H 0.2515 0.7116 0.8673 0.119 Uiso 1 1 calc R . .
C25 C 0.2519(6) 0.8426(4) 0.8118(4) 0.107(3) Uani 1 1 d . . .
H25A H 0.2164 0.8274 0.8414 0.129 Uiso 1 1 calc R . .
H25B H 0.2217 0.8657 0.7842 0.129 Uiso 1 1 calc R . .
N12 N 1.0118(3) 0.4775(2) 0.6558(2) 0.0486(13) Uani 1 1 d . . .
N30 N 0.7500 0.5000 0.5273(3) 0.0453(17) Uani 1 2 d S . .
C26 C 1.2025(4) 0.2582(4) 1.0221(3) 0.077(2) Uani 1 1 d . . .
C28 C 0.8374(4) 0.2535(4) 0.9707(4) 0.081(3) Uani 1 1 d . . .
C29 C 1.1827(5) 0.5054(4) 0.7692(4) 0.088(3) Uani 1 1 d . . .
C30 C 0.1598(6) 0.6559(5) 0.8787(5) 0.137(5) Uani 1 1 d . . .
H30A H 0.1843 0.6346 0.9101 0.205 Uiso 1 1 calc R . .
H30B H 0.1308 0.6296 0.8543 0.205 Uiso 1 1 calc R . .
H30C H 0.1251 0.6846 0.8950 0.205 Uiso 1 1 calc R . .
C31 C 0.8443(5) 0.6255(4) 0.6145(4) 0.095(3) Uani 1 1 d . . .
C42 C 0.8869(6) 0.3996(4) 0.4386(4) 0.100(3) Uani 1 1 d . . .
N14 N 0.2354(4) 0.7500 0.2500 0.0358(15) Uani 1 2 d S . .
C1 C 0.1841(5) 0.7730(4) 0.2016(4) 0.091(3) Uani 1 1 d . . .
H1A H 0.2186 0.7868 0.1707 0.110 Uiso 1 1 calc R . .
H1B H 0.1561 0.7398 0.1856 0.110 Uiso 1 1 calc R . .
C4 C 0.3909(5) 0.6613(4) 0.1655(4) 0.089(3) Uani 1 1 d . . .
H4A H 0.4300 0.6734 0.1378 0.133 Uiso 1 1 calc R . .
H4B H 0.3563 0.6340 0.1470 0.133 Uiso 1 1 calc R . .
H4C H 0.4156 0.6432 0.1988 0.133 Uiso 1 1 calc R . .
C3 C 0.3464(5) 0.7123(4) 0.1853(5) 0.114(4) Uani 1 1 d . . .
H3A H 0.3827 0.7399 0.2025 0.136 Uiso 1 1 calc R . .
H3B H 0.3236 0.7307 0.1509 0.136 Uiso 1 1 calc R . .
C6 C 0.0849(5) 0.8363(3) 0.1575(3) 0.074(2) Uiso 1 1 d . . .
H6A H 0.0490 0.8665 0.1684 0.111 Uiso 1 1 calc R . .
H6B H 0.0566 0.8039 0.1413 0.111 Uiso 1 1 calc R . .
H6C H 0.1208 0.8509 0.1286 0.111 Uiso 1 1 calc R . .
C5 C 0.1292(6) 0.8166(5) 0.2108(5) 0.137(5) Uani 1 1 d . . .
H5A H 0.1556 0.8502 0.2275 0.164 Uiso 1 1 calc R . .
H5B H 0.0919 0.8030 0.2398 0.164 Uiso 1 1 calc R . .
N13 N 0.7500 0.5000 0.9772(3) 0.0485(18) Uani 1 2 d S . .
C8 C 0.6554(7) 0.4752(5) 1.0560(5) 0.145(5) Uani 1 1 d . . .
H8A H 0.6132 0.4967 1.0376 0.175 Uiso 1 1 calc R . .
H8B H 0.6830 0.5020 1.0817 0.175 Uiso 1 1 calc R . .
C7 C 0.7064(6) 0.4568(4) 1.0123(4) 0.105(3) Uani 1 1 d . . .
H7A H 0.6766 0.4330 0.9850 0.126 Uiso 1 1 calc R . .
H7B H 0.7444 0.4313 1.0308 0.126 Uiso 1 1 calc R . .
C9 C 0.6210(6) 0.4278(4) 1.0928(4) 0.099(3) Uani 1 1 d . . .
H9A H 0.5867 0.4445 1.1217 0.148 Uiso 1 1 calc R . .
H9B H 0.6621 0.4069 1.1124 0.148 Uiso 1 1 calc R . .
H9C H 0.5922 0.4015 1.0681 0.148 Uiso 1 1 calc R . .
C11 C 0.8707(7) 0.3928(5) 0.8815(5) 0.123(4) Uani 1 1 d . . .

loop_
_atom_site_aniso_label
_atom_site_aniso_U_11
_atom_site_aniso_U_22
_atom_site_aniso_U_33
_atom_site_aniso_U_23
_atom_site_aniso_U_13
_atom_site_aniso_U_12
C36 0.025(5) 0.303(18) 0.078(7) -0.011(8) -0.003(4) -0.010(7)
N27 0.043(10) 0.24(3) 0.084(13) -0.089(17) 0.012(8) -0.004(15)
C38 0.165(12) 0.202(13) 0.125(9) -0.065(9) 0.017(8) -0.116(11)
C41 0.111(17) 0.086(13) 0.063(11) -0.021(10) 0.001(11) 0.064(13)
C37 0.083(13) 0.124(17) 0.086(14) -0.011(13) -0.016(12) 0.028(12)
C37B 0.108(15) 0.076(12) 0.077(12) -0.011(10) -0.009(11) 0.051(11)
C45 0.117(17) 0.061(11) 0.089(13) -0.024(9) 0.025(12) -0.040(12)
C43 0.084(13) 0.052(10) 0.071(11) -0.013(8) -0.007(9) -0.042(9)
C44 0.091(14) 0.16(2) 0.108(15) -0.061(14) 0.002(12) -0.041(14)
C10A 0.157(11) 0.115(9) 0.128(9) -0.059(8) 0.049(8) 0.024(8)
N26 0.044(9) 0.102(12) 0.28(3) 0.088(13) -0.011(11) -0.004(8)
C2 0.060(5) 0.108(7) 0.101(7) -0.048(6) 0.007(5) 0.003(5)
N27B 0.026(8) 0.26(3) 0.126(17) 0.111(19) -0.010(9) -0.020(14)
N28 0.041(7) 0.57(4) 0.088(9) 0.000 0.000 0.009(13)
C41B 0.081(12) 0.045(9) 0.061(11) -0.003(8) 0.023(9) 0.003(8)
C54B 0.076(12) 0.077(13) 0.087(13) -0.036(10) 0.013(10) -0.024(9)
C43B 0.063(11) 0.052(10) 0.077(12) 0.005(9) 0.012(9) -0.016(8)
C44A 0.10(2) 0.15(3) 0.25(4) -0.11(3) 0.06(2) 0.033(19)
Ni1 0.0267(4) 0.0320(4) 0.0301(4) -0.0005(3) -0.0025(3) 0.0008(3)
Ni2 0.0257(4) 0.0298(4) 0.0322(4) 0.0000(3) 0.0006(3) 0.0020(3)
N3 0.054(3) 0.041(3) 0.039(3) -0.004(2) -0.006(2) 0.003(2)
N6 0.053(3) 0.037(3) 0.037(3) 0.001(2) 0.002(2) 0.002(2)
N4 0.052(3) 0.035(3) 0.038(3) 0.001(2) -0.002(2) 0.004(2)
N9 0.053(3) 0.034(3) 0.035(3) 0.002(2) 0.001(2) 0.000(2)
N5 0.060(3) 0.040(3) 0.037(3) 0.000(2) 0.002(2) 0.000(2)
N7 0.025(3) 0.061(3) 0.083(4) 0.004(3) 0.001(3) 0.001(2)
N10 0.061(3) 0.038(3) 0.044(3) -0.004(2) 0.005(2) 0.004(2)
C14 0.045(3) 0.037(3) 0.028(3) 0.000(2) 0.004(2) 0.001(3)
C13 0.060(4) 0.039(4) 0.030(3) -0.003(2) 0.006(3) -0.004(3)
C15 0.045(3) 0.026(3) 0.039(4) -0.002(2) -0.001(3) -0.004(2)
C16 0.045(3) 0.036(3) 0.030(3) 0.003(2) -0.003(2) -0.001(3)
N11 0.056(3) 0.040(3) 0.042(3) 0.002(2) 0.001(2) 0.002(2)
N100 0.090(4) 0.038(3) 0.042(3) 0.008(2) -0.016(3) -0.013(3)
N1 0.032(3) 0.068(4) 0.055(3) -0.001(3) -0.007(2) -0.003(2)
N23 0.109(5) 0.043(3) 0.032(3) 0.002(2) 0.012(3) 0.018(3)
C17 0.075(5) 0.028(3) 0.035(4) -0.004(3) 0.007(3) -0.002(3)
N2 0.033(3) 0.060(3) 0.049(3) -0.003(2) 0.000(2) 0.004(2)
N18 0.033(4) 0.064(5) 0.055(5) -0.001(4) 0.000 0.000
N8 0.029(3) 0.065(4) 0.067(4) 0.004(3) -0.002(2) -0.001(2)
C35 0.042(3) 0.033(3) 0.038(3) -0.002(3) 0.006(3) 0.003(2)
N19 0.213(9) 0.034(3) 0.041(3) -0.004(3) 0.014(4) 0.009(4)
C20 0.061(4) 0.039(4) 0.032(3) 0.002(3) 0.005(3) 0.007(3)
C21 0.069(4) 0.033(3) 0.032(3) 0.001(3) 0.004(3) -0.003(3)
N21 0.132(6) 0.037(3) 0.046(3) -0.006(3) 0.023(3) -0.013(3)
C23 0.054(4) 0.059(4) 0.076(5) 0.005(4) 0.014(4) -0.003(3)
C24 0.057(5) 0.104(6) 0.064(5) -0.005(5) 0.000(4) -0.021(4)
C22 0.084(6) 0.130(8) 0.085(6) 0.037(6) 0.015(5) 0.020(6)
C25 0.094(7) 0.113(8) 0.114(8) -0.040(6) 0.021(6) -0.030(6)
N12 0.067(4) 0.041(3) 0.037(3) 0.002(2) 0.003(2) -0.001(2)
N30 0.045(4) 0.043(4) 0.048(4) 0.000 0.000 -0.005(3)
C26 0.032(4) 0.143(8) 0.057(4) 0.006(5) 0.000(4) -0.003(4)
C28 0.035(5) 0.148(8) 0.058(5) -0.016(5) 0.002(4) -0.008(5)
C29 0.036(5) 0.137(8) 0.092(6) 0.002(6) 0.010(4) -0.001(5)
C30 0.129(10) 0.154(10) 0.127(9) 0.072(8) 0.056(7) 0.030(8)
C31 0.099(7) 0.082(6) 0.105(7) -0.027(5) -0.027(6) -0.023(5)
C42 0.112(7) 0.100(7) 0.090(6) -0.022(5) 0.003(5) 0.055(6)
N14 0.027(3) 0.045(4) 0.036(4) 0.001(3) 0.000 0.000
C1 0.060(5) 0.113(7) 0.100(7) 0.049(6) 0.003(5) 0.014(5)
C4 0.085(6) 0.093(6) 0.089(6) 0.018(5) 0.039(5) 0.041(5)
C3 0.075(6) 0.132(9) 0.134(9) -0.040(7) 0.040(6) 0.009(6)
C5 0.091(7) 0.197(12) 0.122(9) 0.049(8) 0.000(6) 0.082(8)
N13 0.047(4) 0.050(5) 0.048(4) 0.000 0.000 0.002(3)
C8 0.146(11) 0.169(12) 0.121(9) 0.004(9) 0.050(8) -0.007(9)
C7 0.106(8) 0.118(8) 0.091(7) 0.022(6) 0.024(6) -0.020(6)
C9 0.123(8) 0.084(6) 0.089(6) 0.013(5) 0.038(6) -0.027(5)
C11 0.129(9) 0.109(8) 0.131(9) -0.037(7) 0.059(7) 0.017(7)

loop_
_atom_type_symbol
_atom_type_description
_atom_type_scat_dispersion_real
_atom_type_scat_dispersion_imag
_atom_type_scat_source
C C 0.0033 0.0016 'International Tables Vol C Tables 4.2.6.8 and 6.1.1.4'
H H 0.0000 0.0000 'International Tables Vol C Tables 4.2.6.8 and 6.1.1.4'
N N 0.0061 0.0033 'International Tables Vol C Tables 4.2.6.8 and 6.1.1.4'
Ni Ni 0.3393 1.1124 'International Tables Vol C Tables 4.2.6.8 and 6.1.1.4'

loop_
_geom_angle_atom_site_label_1
_geom_angle_atom_site_label_2
_geom_angle_atom_site_label_3
_geom_angle
_geom_angle_site_symmetry_1
_geom_angle_site_symmetry_3
N8 C36 N26 143.5(16) . .
N8 C36 N26 139.8(15) . 2_665
N26 C36 N26 76.5(12) . 2_665
N27B N27 C28 65.2(16) . 6_657
N27B N27 C26 66.1(16) . .
C28 N27 C26 110.8(13) 6_657 .
C41B C41 C37 89(2) . .
C41B C41 N30 74.2(18) . .
C37 C41 N30 158(2) . .
N30 C41 C37B 111.2(17) . .
C41B C41 C41 111(2) . 2_665
C37 C41 C41 151.2(17) . 2_665
N30 C41 C41 50.4(7) . 2_665
C37B C41 C41 155(2) . 2_665
C41 C37 C37B 88(2) . .
C41 C37 C42 153(2) . .
C37B C37 C42 70.7(16) . .
C41B C37 C42 110.1(18) . .
C41B C37B C37 82.2(18) . .
C41B C37B C42 133.7(18) . .
C37 C37B C42 65.0(16) . .
C41 C37B C42 107.6(15) . .
C54B C45 C43B 89.6(19) . .
C54B C45 C31 68.7(15) . .
C43B C45 C31 150(2) . .
C54B C45 C43 55.9(14) . .
C31 C45 C43 112.4(16) . .
C43B C43 C54B 85.9(18) . .
C43B C43 N30 69.8(18) . .
C54B C43 N30 134.3(16) . .
C45 C43 N30 114.1(15) . .
C43B C43 C43 116.4(19) . 2_665
C54B C43 C43 153(2) . 2_665
C45 C43 C43 162.2(18) . 2_665
N30 C43 C43 51.6(6) . 2_665
C44A C44 C11 64.0(19) . .
C10A C44 C11 108.7(15) . .
C44A C10A C44 53(2) . .
C44A C10A N13 152(3) . .
C44 C10A N13 129.6(15) . .
C36 N26 C36 101.5(10) . 2_665
C36 N26 N26 53.3(9) . 2_665
C36 N26 N26 50.2(8) 2_665 2_665
C3 C2 N14 122.8(8) . .
N27 N27B C28 68.6(15) . 6_657
N27 N27B C26 68.3(18) . .
C28 N27B C26 114.3(14) 6_657 .
C29 N28 C29 122.2(13) 2_765 .
C41 C41B C37B 95(2) . .
C37B C41B C37 51.1(13) . .
C41 C41B N30 67.1(18) . .
C37B C41B N30 143.8(18) . .
C37 C41B N30 113.4(18) . .
C41 C41B C43B 105(2) . .
C37B C41B C43B 159(2) . .
C37 C41B C43B 149(2) . .
C45 C54B C43 80.3(16) . .
C45 C54B C31 68.7(16) . .
C43 C54B C31 129.5(18) . .
C43 C54B C43B 37.9(9) . .
C31 C54B C43B 111.9(16) . .
C43 C43B C45 96(2) . .
C43 C43B N30 74.5(16) . .
C45 C43B N30 160(2) . .
C43 C43B C54B 56.3(15) . .
N30 C43B C54B 118.1(14) . .
C43 C43B C41B 107(2) . .
C45 C43B C41B 149(2) . .
N30 C43B C41B 50.1(8) . .
C54B C43B C41B 163.5(16) . .
C10A C44A C44 79(3) . .
C10A C44A C11 145(4) . .
C44 C44A C11 74(2) . .
N4 Ni1 N6 178.93(19) . .
N4 Ni1 N2 89.5(2) . .
N6 Ni1 N2 89.5(2) . .
N4 Ni1 N5 88.84(19) . 5_767
N6 Ni1 N5 90.80(19) . 5_767
N2 Ni1 N5 89.5(2) . 5_767
N4 Ni1 N1 90.0(2) . .
N6 Ni1 N1 91.0(2) . .
N2 Ni1 N1 179.4(2) . .
N5 Ni1 N1 90.1(2) 5_767 .
N4 Ni1 N3 89.75(19) . .
N6 Ni1 N3 90.62(18) . .
N2 Ni1 N3 91.29(19) . .
N5 Ni1 N3 178.35(19) 5_767 .
N1 Ni1 N3 89.1(2) . .
N7 Ni2 N11 88.8(2) . .
N7 Ni2 N9 88.0(2) . .
N11 Ni2 N9 176.70(19) . .
N7 Ni2 N10 88.2(2) . .
N11 Ni2 N10 90.92(19) . .
N9 Ni2 N10 89.90(19) . .
N7 Ni2 N12 91.5(2) . .
N11 Ni2 N12 89.98(19) . .
N9 Ni2 N12 89.18(19) . .
N10 Ni2 N12 179.05(19) . .
N7 Ni2 N8 177.5(2) . .
N11 Ni2 N8 91.9(2) . .
N9 Ni2 N8 91.3(2) . .
N10 Ni2 N8 89.4(2) . .
N12 Ni2 N8 90.9(2) . .
C13 N3 Ni1 175.8(5) 4_556 .
C35 N6 Ni1 172.7(5) . .
C15 N4 Ni1 173.4(5) 8_756 .
C14 N9 Ni2 168.9(5) . .
C20 N5 Ni1 170.0(5) . 5_767
C29 N7 Ni2 162.0(7) . .
C17 N10 Ni2 175.9(5) . .
N9 C14 N23 172.8(6) . .
N3 C13 N21 173.0(6) 4_556 .
N4 C15 N100 173.4(6) 8_765 .
N11 C16 N100 174.0(6) . .
C16 N11 Ni2 171.5(5) . .
C16 N100 C15 121.8(5) . .
C26 N1 Ni1 169.8(6) . .
C14 N23 C35 122.3(5) . .
N10 C17 N19 173.1(7) . .
C28 N2 Ni1 174.6(7) . .
C24 N18 C24 105.9(8) 4_566 .
C24 N18 C23 111.4(4) 4_566 4_566
C24 N18 C23 111.3(4) . 4_566
C24 N18 C23 111.3(4) 4_566 .
C24 N18 C23 111.4(4) . .
C23 N18 C23 105.6(7) 4_566 .
C36 N8 Ni2 170.9(7) . .
N6 C35 N23 173.9(6) . .
C17 N19 C20 124.5(6) . .
N5 C20 N19 173.9(7) . .
N12 C21 N21 174.6(6) . .
C13 N21 C21 122.4(5) . .
C22 C23 N18 117.4(6) . .
N18 C24 C25 117.3(7) . .
C30 C22 C23 110.0(8) . .
C24 C25 C38 111.0(9) . .
C21 N12 Ni2 167.6(5) . .
C41 N30 C41 79.1(14) 2_665 .
C41 N30 C43B 111.7(12) . .
C41 N30 C43B 111.7(12) 2_665 2_665
C41 N30 C43B 96.5(12) . 2_665
C43B N30 C43B 143.5(15) . 2_665
C41 N30 C43 114.7(10) 2_665 .
C41 N30 C43 142.2(12) . .
C43B N30 C43 108.8(12) 2_665 .
C41 N30 C43 142.2(12) 2_665 2_665
C41 N30 C43 114.7(10) . 2_665
C43B N30 C43 108.8(12) . 2_665
C43 N30 C43 76.8(13) . 2_665
C41 N30 C41B 107.2(13) . 2_665
C43B N30 C41B 109.2(8) . 2_665
C43B N30 C41B 82.4(9) 2_665 2_665
C43 N30 C41B 103.6(10) . 2_665
C43 N30 C41B 104.9(10) 2_665 2_665
C41 N30 C41B 107.2(13) 2_665 .
C43B N30 C41B 82.4(9) . .
C43B N30 C41B 109.2(8) 2_665 .
C43 N30 C41B 104.9(10) . .
C43 N30 C41B 103.6(10) 2_665 .
C41B N30 C41B 143.4(15) 2_665 .
N1 C26 N27B 155.4(12) . .
N1 C26 N27 153.9(13) . .
N2 C28 N27B 156.6(13) . 6_557
N2 C28 N27 153.1(13) . 6_557
N7 C29 N28 172.1(11) . .
C2 N14 C2 109.1(8) 4_565 .
C2 N14 C1 110.0(5) 4_565 .
C2 N14 C1 109.7(5) . .
C2 N14 C1 109.7(5) 4_565 4_565
C2 N14 C1 110.0(5) . 4_565
C1 N14 C1 108.4(8) . 4_565
C5 C1 N14 122.7(8) . .
C2 C3 C4 117.1(9) . .
C1 C5 C6 116.0(9) . .
C7 N13 C7 114.6(10) 2_665 .
C7 N13 C10A 107.7(6) 2_665 2_665
C7 N13 C10A 110.3(7) . 2_665
C7 N13 C10A 110.3(7) 2_665 .
C7 N13 C10A 107.7(6) . .
C10A N13 C10A 106.0(12) 2_665 .
C7 C8 C9 115.2(10) . .
C8 C7 N13 120.0(9) . .
C44A C11 C44 42.1(13) . .

loop_
_geom_bond_atom_site_label_1
_geom_bond_atom_site_label_2
_geom_bond_distance
_geom_bond_site_symmetry_2
C36 N8 1.063(10) .
C36 N26 1.482(17) .
C36 N26 1.548(17) 2_665
N27 N27B 1.09(3) .
N27 C28 1.403(19) 6_657
N27 C26 1.415(19) .
C38 C25 1.524(12) .
C41 C41B 1.02(2) .
C41 C37 1.08(2) .
C41 N30 1.50(2) .
C41 C37B 1.55(2) .
C37 C37B 1.15(2) .
C37 C41B 1.47(3) .
C37 C42 1.50(2) .
C37B C41B 1.076(19) .
C37B C42 1.56(2) .
C45 C54B 1.06(2) .
C45 C43B 1.10(2) .
C45 C31 1.46(2) .
C45 C43 1.51(2) .
C43 C43B 0.934(18) .
C43 C54B 1.27(2) .
C43 N30 1.546(16) .
C44 C44A 1.11(3) .
C44 C10A 1.37(2) .
C44 C11 1.60(2) .
C10A C44A 1.03(2) .
C10A N13 1.498(11) .
N26 C36 1.548(17) 2_665
N26 N26 1.88(3) 2_665
C2 C3 1.416(11) .
C2 N14 1.492(8) .
N27B C28 1.367(18) 6_657
N27B C26 1.39(2) .
N28 C29 1.324(10) 2_765
N28 C29 1.324(10) .
C41B N30 1.568(19) .
C54B C31 1.457(18) .
C54B C43B 1.52(2) .
C43B N30 1.506(18) .
C44A C11 1.49(3) .
Ni1 N4 2.080(5) .
Ni1 N6 2.082(5) .
Ni1 N2 2.085(5) .
Ni1 N5 2.088(5) 5_767
Ni1 N1 2.090(6) .
Ni1 N3 2.091(5) .
Ni2 N7 2.057(5) .
Ni2 N11 2.081(5) .
Ni2 N9 2.086(5) .
Ni2 N10 2.094(5) .
Ni2 N12 2.095(5) .
Ni2 N8 2.104(6) .
N3 C13 1.145(7) 4_556
N6 C35 1.143(7) .
N4 C15 1.144(7) 8_756
N9 C14 1.141(7) .
N5 C20 1.137(7) .
N5 Ni1 2.088(5) 5_767
N7 C29 1.119(10) .
N10 C17 1.136(7) .
C14 N23 1.298(7) .
C13 N3 1.145(7) 4_556
C13 N21 1.291(7) .
C15 N4 1.144(7) 8_765
C15 N100 1.296(8) .
C16 N11 1.146(7) .
C16 N100 1.293(7) .
N1 C26 1.103(9) .
N23 C35 1.303(7) .
C17 N19 1.282(8) .
N2 C28 1.102(9) .
N18 C24 1.494(8) 4_566
N18 C24 1.494(8) .
N18 C23 1.520(8) 4_566
N18 C23 1.520(8) .
N19 C20 1.294(8) .
C21 N12 1.133(7) .
C21 N21 1.300(8) .
C23 C22 1.500(10) .
C24 C25 1.500(11) .
C22 C30 1.499(12) .
N30 C41 1.50(2) 2_665
N30 C43B 1.506(18) 2_665
N30 C43 1.546(16) 2_665
N30 C41B 1.568(19) 2_665
C28 N27B 1.367(18) 6_557
C28 N27 1.403(19) 6_557
N14 C2 1.492(8) 4_565
N14 C1 1.502(8) .
N14 C1 1.502(8) 4_565
C1 C5 1.389(12) .
C4 C3 1.467(10) .
C6 C5 1.497(11) .
N13 C7 1.476(9) 2_665
N13 C7 1.476(9) .
N13 C10A 1.498(11) 2_665
C8 C7 1.387(13) .
C8 C9 1.493(12) .
